data_7052981
loop_
_publ_author_name
'Guillet, Gary L.'
'Hyatt, I. F. Dempsey'
'Hillesheim, Patrick C.'
'Abboud, Khalil A.'
'Scott, Michael J.'

_publ_section_title
;
 1,2,4-Triazine-picolinamide functionalized, nonadentate chelates for the
 segregation of lanthanides(iii) and actinides(iii) in biphasic systems
;
_journal_issue 1
_journal_name_full 'New Journal of Chemistry'
_journal_page_first 119
_journal_paper_doi 10.1039/c2nj40586e
_journal_volume 37
_journal_year 2013
_chemical_formula_moiety 'C112 H112 N15 O6 Yb1, 3(NO3), 4.5(C4H10O1), 3(CH4O)'
_chemical_formula_sum 'C133 H169 N18 O22.5 Yb'
_chemical_formula_weight 2552.90
_space_group_IT_number 198
_symmetry_cell_setting cubic
_symmetry_space_group_name_Hall 'P 2ac 2ab 3'
_symmetry_space_group_name_H-M 'P 21 3'
_atom_sites_solution_hydrogens geom
_atom_sites_solution_primary direct
_atom_sites_solution_secondary difmap
_audit_creation_method SHELXL-97
_audit_update_record
;
2012-09-20 # Formatted by publCIF
;
_cell_angle_alpha 90.00
_cell_angle_beta 90.00
_cell_angle_gamma 90.00
_cell_formula_units_Z 4
_cell_length_a 23.7722(9)
_cell_length_b 23.7722(9)
_cell_length_c 23.7722(9)
_cell_measurement_reflns_used 2785
_cell_measurement_temperature 100(2)
_cell_measurement_theta_max 28.0
_cell_measurement_theta_min 2.0
_cell_volume 13434.1(9)
_computing_cell_refinement 'Bruker APEX2'
_computing_data_collection 'Bruker APEX2 (Bruker, 2008)'
_computing_data_reduction 'Bruker SAINT (Bruker, 2008)'
_computing_molecular_graphics 'Bruker SHELXTL'
_computing_publication_material 'Bruker SHELXTL'
_computing_structure_refinement 'Bruker SHELXTL'
_computing_structure_solution 'Bruker SHELXTL (Bruker, 2008)'
_diffrn_ambient_temperature 100(2)
_diffrn_measured_fraction_theta_full 1.000
_diffrn_measured_fraction_theta_max 1.000
_diffrn_measurement_device_type 'Bruker APEX-II CCD'
_diffrn_measurement_method 'phi and omega scans'
_diffrn_radiation_monochromator graphite
_diffrn_radiation_source 'fine-focus sealed tube'
_diffrn_radiation_type MoK\a
_diffrn_radiation_wavelength 0.71073
_diffrn_reflns_av_R_equivalents 0.0000
_diffrn_reflns_av_sigmaI/netI 0.0271
_diffrn_reflns_limit_h_max 21
_diffrn_reflns_limit_h_min 0
_diffrn_reflns_limit_k_max 21
_diffrn_reflns_limit_k_min 0
_diffrn_reflns_limit_l_max 30
_diffrn_reflns_limit_l_min 1
_diffrn_reflns_number 5536
_diffrn_reflns_theta_full 27.50
_diffrn_reflns_theta_max 27.50
_diffrn_reflns_theta_min 1.48
_exptl_absorpt_coefficient_mu 0.769
_exptl_absorpt_correction_T_max 0.9258
_exptl_absorpt_correction_T_min 0.8000
_exptl_absorpt_correction_type numerical
_exptl_absorpt_process_details 'based on measured indexed crystal faces, Bruker SHELXTL v6.14 (Bruker 2008)'
_exptl_crystal_colour colourless
_exptl_crystal_density_diffrn 1.262
_exptl_crystal_density_method 'not measured'
_exptl_crystal_description blocks
_exptl_crystal_F_000 5372
_exptl_crystal_size_max 0.31
_exptl_crystal_size_mid 0.21
_exptl_crystal_size_min 0.10
_refine_diff_density_max 1.434
_refine_diff_density_min -0.625
_refine_diff_density_rms 0.094
_refine_ls_abs_structure_details 'Flack H D (1983), Acta Cryst. A39, 876-881'
_refine_ls_abs_structure_Flack 0.406(17)
_refine_ls_extinction_method none
_refine_ls_goodness_of_fit_ref 1.090
_refine_ls_hydrogen_treatment constr
_refine_ls_matrix_type full
_refine_ls_number_parameters 421
_refine_ls_number_reflns 5536
_refine_ls_number_restraints 45
_refine_ls_restrained_S_all 1.098
_refine_ls_R_factor_all 0.0734
_refine_ls_R_factor_gt 0.0580
_refine_ls_shift/su_max 0.008
_refine_ls_shift/su_mean 0.000
_refine_ls_structure_factor_coef Fsqd
_refine_ls_weighting_details 'calc w=1/[\s^2^(Fo^2^)+(0.1312P)^2^+0.7417P] where P=(Fo^2^+2Fc^2^)/3'
_refine_ls_weighting_scheme calc
_refine_ls_wR_factor_gt 0.1645
_refine_ls_wR_factor_ref 0.1801
_reflns_number_gt 4483
_reflns_number_total 5536
_reflns_threshold_expression I>2\s(I)
_cod_data_source_file c2nj40586e.txt
_cod_data_source_block yb10
_cod_original_sg_symbol_H-M P213
_cod_original_formula_sum 'C133 H169 N18 O22.50 Yb'
_cod_database_code 7052981

loop_
_symmetry_equiv_pos_as_xyz
'x, y, z'
'-x+1/2, -y, z+1/2'
'-x, y+1/2, -z+1/2'
'x+1/2, -y+1/2, -z'
'z, x, y'
'z+1/2, -x+1/2, -y'
'-z+1/2, -x, y+1/2'
'-z, x+1/2, -y+1/2'
'y, z, x'
'-y, z+1/2, -x+1/2'
'y+1/2, -z+1/2, -x'
'-y+1/2, -z, x+1/2'

loop_
_atom_site_label
_atom_site_type_symbol
_atom_site_fract_x
_atom_site_fract_y
_atom_site_fract_z
_atom_site_U_iso_or_equiv
_atom_site_adp_type
_atom_site_occupancy
_atom_site_symmetry_multiplicity
_atom_site_calc_flag
_atom_site_refinement_flags
_atom_site_disorder_assembly
_atom_site_disorder_group
Yb1 Yb -0.886554(11) -0.113446(11) -0.613446(11) 0.04654(17) Uani 1 3 d S . .
O1 O -0.95542(18) -0.01616(19) -0.41347(19) 0.0467(10) Uani 1 1 d . . .
O2 O -0.8679(2) -0.0504(2) -0.5437(2) 0.0510(11) Uani 1 1 d . . .
N1 N -0.8399(2) -0.1553(3) -0.5305(2) 0.0496(12) Uani 1 1 d . . .
N2 N -0.8658(2) -0.2173(2) -0.6183(2) 0.0479(11) Uani 1 1 d . . .
N3 N -0.8686(2) -0.2439(2) -0.6683(3) 0.0494(13) Uani 1 1 d . . .
N4 N -0.8282(3) -0.2986(3) -0.5749(3) 0.0576(15) Uani 1 1 d . . .
N5 N -0.8441(3) -0.0264(3) -0.4548(3) 0.0560(14) Uani 1 1 d . . .
C1 C -1.0470(3) 0.0470(3) -0.4530(3) 0.044(2) Uani 1 3 d S . .
H1A H -1.0227 0.0227 -0.4773 0.053 Uiso 1 3 calc SR . .
C2 C -1.0470(3) 0.0193(3) -0.3947(3) 0.0455(14) Uani 1 1 d . . .
C3 C -1.0016(3) -0.0139(3) -0.3790(3) 0.0479(14) Uani 1 1 d . . .
C4 C -1.0051(3) -0.0454(3) -0.3281(3) 0.0514(15) Uani 1 1 d . A .
C5 C -1.0490(3) -0.0368(3) -0.2941(3) 0.0545(16) Uani 1 1 d . . .
H5A H -1.0493 -0.0561 -0.2591 0.065 Uiso 1 1 calc R . .
C6 C -1.0957(3) -0.0008(3) -0.3065(3) 0.0552(17) Uani 1 1 d . B .
C7 C -1.0932(3) 0.0248(3) -0.3588(3) 0.0464(14) Uani 1 1 d . . .
H7A H -1.1242 0.0470 -0.3708 0.056 Uiso 1 1 calc R . .
C8 C -0.9596(3) -0.0905(3) -0.3104(3) 0.0629(19) Uani 1 1 d D . .
C9 C -0.9210(12) -0.1146(13) -0.3576(10) 0.089(4) Uiso 0.50 1 d PD A 1
H9A H -0.8952 -0.0852 -0.3706 0.133 Uiso 0.50 1 calc PR A 1
H9B H -0.9443 -0.1275 -0.3891 0.133 Uiso 0.50 1 calc PR A 1
H9C H -0.8993 -0.1464 -0.3427 0.133 Uiso 0.50 1 calc PR A 1
C10 C -0.9861(9) -0.1400(8) -0.2778(9) 0.089(4) Uiso 0.50 1 d PD A 1
H10A H -0.9765 -0.1369 -0.2378 0.133 Uiso 0.50 1 calc PR A 1
H10B H -0.9717 -0.1756 -0.2926 0.133 Uiso 0.50 1 calc PR A 1
H10C H -1.0271 -0.1389 -0.2821 0.133 Uiso 0.50 1 calc PR A 1
C11 C -0.9201(9) -0.0560(9) -0.2696(9) 0.089(4) Uiso 0.50 1 d PD A 1
H11A H -0.9050 -0.0232 -0.2895 0.133 Uiso 0.50 1 calc PR A 1
H11B H -0.8890 -0.0800 -0.2570 0.133 Uiso 0.50 1 calc PR A 1
H11C H -0.9418 -0.0434 -0.2369 0.133 Uiso 0.50 1 calc PR A 1
C9' C -0.9498(13) -0.1346(11) -0.3578(9) 0.063(4) Uiso 0.25 1 d PD A 2
H9'A H -0.9247 -0.1187 -0.3864 0.095 Uiso 0.25 1 calc PR A 2
H9'B H -0.9859 -0.1444 -0.3751 0.095 Uiso 0.25 1 calc PR A 2
H9'C H -0.9326 -0.1684 -0.3418 0.095 Uiso 0.25 1 calc PR A 2
C10' C -0.9741(13) -0.1217(12) -0.2551(9) 0.063(4) Uiso 0.25 1 d PD A 2
H10D H -0.9597 -0.1002 -0.2230 0.095 Uiso 0.25 1 calc PR A 2
H10E H -0.9568 -0.1591 -0.2555 0.095 Uiso 0.25 1 calc PR A 2
H10F H -1.0150 -0.1255 -0.2519 0.095 Uiso 0.25 1 calc PR A 2
C11' C -0.9040(10) -0.0571(11) -0.3035(12) 0.063(4) Uiso 0.25 1 d PD A 2
H11D H -0.9078 -0.0203 -0.3216 0.095 Uiso 0.25 1 calc PR A 2
H11E H -0.8731 -0.0780 -0.3212 0.095 Uiso 0.25 1 calc PR A 2
H11F H -0.8959 -0.0520 -0.2634 0.095 Uiso 0.25 1 calc PR A 2
C9" C -0.9169(12) -0.1096(15) -0.3555(11) 0.044(3) Uiso 0.25 1 d PD A 3
H9"A H -0.8924 -0.0779 -0.3655 0.067 Uiso 0.25 1 calc PR A 3
H9"B H -0.9372 -0.1224 -0.3891 0.067 Uiso 0.25 1 calc PR A 3
H9"C H -0.8940 -0.1405 -0.3407 0.067 Uiso 0.25 1 calc PR A 3
C10" C -0.9986(9) -0.1460(9) -0.3017(10) 0.044(3) Uiso 0.25 1 d PD A 3
H10G H -1.0202 -0.1531 -0.3361 0.067 Uiso 0.25 1 calc PR A 3
H10H H -1.0245 -0.1398 -0.2703 0.067 Uiso 0.25 1 calc PR A 3
H10I H -0.9747 -0.1785 -0.2936 0.067 Uiso 0.25 1 calc PR A 3
C11" C -0.9325(10) -0.0806(11) -0.2530(7) 0.044(3) Uiso 0.25 1 d PD A 3
H11G H -0.9088 -0.0469 -0.2546 0.067 Uiso 0.25 1 calc PR A 3
H11H H -0.9094 -0.1132 -0.2428 0.067 Uiso 0.25 1 calc PR A 3
H11I H -0.9620 -0.0753 -0.2246 0.067 Uiso 0.25 1 calc PR A 3
C12 C -1.1450(3) 0.0089(3) -0.2669(3) 0.0631(19) Uiso 1 1 d D . .
C13 C -1.1480(11) 0.0702(5) -0.2516(9) 0.068(3) Uiso 0.50 1 d PD B 1
H13A H -1.1495 0.0929 -0.2860 0.102 Uiso 0.50 1 calc PR B 1
H13B H -1.1146 0.0806 -0.2298 0.102 Uiso 0.50 1 calc PR B 1
H13C H -1.1819 0.0771 -0.2291 0.102 Uiso 0.50 1 calc PR B 1
C14 C -1.2001(9) -0.0067(9) -0.3002(9) 0.068(3) Uiso 0.50 1 d PD B 1
H14A H -1.2035 0.0176 -0.3333 0.102 Uiso 0.50 1 calc PR B 1
H14B H -1.2329 -0.0014 -0.2758 0.102 Uiso 0.50 1 calc PR B 1
H14C H -1.1982 -0.0461 -0.3122 0.102 Uiso 0.50 1 calc PR B 1
C15 C -1.1440(8) -0.0310(7) -0.2135(7) 0.068(3) Uiso 0.50 1 d PD B 1
H15A H -1.1382 -0.0700 -0.2255 0.102 Uiso 0.50 1 calc PR B 1
H15B H -1.1799 -0.0281 -0.1934 0.102 Uiso 0.50 1 calc PR B 1
H15C H -1.1133 -0.0196 -0.1884 0.102 Uiso 0.50 1 calc PR B 1
C13' C -1.1543(12) 0.0752(6) -0.2628(10) 0.077(4) Uiso 0.50 1 d PD B 2
H13D H -1.1543 0.0914 -0.3007 0.115 Uiso 0.50 1 calc PR B 2
H13E H -1.1238 0.0920 -0.2407 0.115 Uiso 0.50 1 calc PR B 2
H13F H -1.1904 0.0829 -0.2445 0.115 Uiso 0.50 1 calc PR B 2
C14' C -1.1986(9) -0.0156(10) -0.2910(10) 0.077(4) Uiso 0.50 1 d PD B 2
H14D H -1.2084 0.0043 -0.3258 0.115 Uiso 0.50 1 calc PR B 2
H14E H -1.2291 -0.0114 -0.2637 0.115 Uiso 0.50 1 calc PR B 2
H14F H -1.1929 -0.0556 -0.2992 0.115 Uiso 0.50 1 calc PR B 2
C15' C -1.1323(9) -0.0121(8) -0.2070(7) 0.077(4) Uiso 0.50 1 d PD B 2
H15D H -1.1144 0.0180 -0.1853 0.115 Uiso 0.50 1 calc PR B 2
H15E H -1.1069 -0.0446 -0.2089 0.115 Uiso 0.50 1 calc PR B 2
H15F H -1.1674 -0.0233 -0.1885 0.115 Uiso 0.50 1 calc PR B 2
C16 C -0.9153(3) 0.0274(3) -0.4049(3) 0.0502(15) Uani 1 1 d . . .
H16A H -0.8953 0.0213 -0.3689 0.060 Uiso 1 1 calc R . .
H16B H -0.9346 0.0643 -0.4029 0.060 Uiso 1 1 calc R . .
C17 C -0.8743(3) 0.0274(3) -0.4521(3) 0.0547(16) Uani 1 1 d . . .
H17A H -0.8944 0.0339 -0.4880 0.066 Uiso 1 1 calc R . .
H17B H -0.8470 0.0585 -0.4468 0.066 Uiso 1 1 calc R . .
C18 C -0.8467(3) -0.0619(3) -0.4963(3) 0.0490(14) Uani 1 1 d . . .
C19 C -0.8261(3) -0.1215(3) -0.4872(3) 0.0550(17) Uani 1 1 d . . .
C20 C -0.7977(4) -0.1399(4) -0.4390(4) 0.072(2) Uani 1 1 d . . .
H20A H -0.7901 -0.1156 -0.4082 0.087 Uiso 1 1 calc R . .
C21 C -0.7818(7) -0.1949(5) -0.4388(4) 0.113(5) Uani 1 1 d . . .
H21A H -0.7593 -0.2086 -0.4088 0.136 Uiso 1 1 calc R . .
C22 C -0.7973(5) -0.2309(4) -0.4808(4) 0.080(3) Uani 1 1 d . . .
H22A H -0.7888 -0.2699 -0.4786 0.096 Uiso 1 1 calc R . .
C23 C -0.8256(4) -0.2090(3) -0.5269(3) 0.0568(17) Uani 1 1 d . . .
C24 C -0.8402(3) -0.2436(3) -0.5764(3) 0.0508(15) Uani 1 1 d . . .
C25 C -0.8362(3) -0.3267(3) -0.6221(4) 0.0585(18) Uani 1 1 d . . .
C26 C -0.8500(3) -0.2964(3) -0.6718(3) 0.0529(16) Uani 1 1 d . . .
C27 C -0.8428(3) -0.3200(3) -0.7303(3) 0.0562(17) Uani 1 1 d . . .
C28 C -0.8841(4) -0.3093(3) -0.7707(4) 0.072(2) Uani 1 1 d . . .
H28A H -0.9166 -0.2878 -0.7619 0.087 Uiso 1 1 calc R . .
C29 C -0.8761(5) -0.3308(4) -0.8233(4) 0.087(3) Uani 1 1 d . . .
H29A H -0.9060 -0.3273 -0.8496 0.104 Uiso 1 1 calc R . .
C30 C -0.8291(6) -0.3566(5) -0.8406(4) 0.102(4) Uani 1 1 d . . .
H30A H -0.8240 -0.3676 -0.8787 0.123 Uiso 1 1 calc R . .
C31 C -0.7864(6) -0.3670(5) -0.7984(4) 0.091(3) Uani 1 1 d . . .
H31A H -0.7535 -0.3875 -0.8081 0.110 Uiso 1 1 calc R . .
C32 C -0.7930(4) -0.3470(4) -0.7435(3) 0.065(2) Uani 1 1 d . . .
H32A H -0.7642 -0.3518 -0.7161 0.078 Uiso 1 1 calc R . .
C33 C -0.8328(3) -0.3895(3) -0.6193(3) 0.0613(17) Uani 1 1 d . . .
C34 C -0.8675(4) -0.4233(4) -0.6525(5) 0.086(3) Uani 1 1 d . . .
H34A H -0.8924 -0.4078 -0.6797 0.103 Uiso 1 1 calc R . .
C35 C -0.8637(6) -0.4793(4) -0.6437(7) 0.117(5) Uani 1 1 d . . .
H35A H -0.8879 -0.5027 -0.6653 0.141 Uiso 1 1 calc R . .
C36 C -0.8289(6) -0.5051(4) -0.6072(6) 0.097(3) Uani 1 1 d . . .
H36A H -0.8299 -0.5447 -0.6024 0.116 Uiso 1 1 calc R . .
C37 C -0.7928(6) -0.4732(5) -0.5778(5) 0.098(4) Uani 1 1 d . . .
H37A H -0.7656 -0.4903 -0.5541 0.117 Uiso 1 1 calc R . .
C38 C -0.7956(4) -0.4133(4) -0.5823(4) 0.071(2) Uani 1 1 d . . .
H38A H -0.7718 -0.3902 -0.5599 0.085 Uiso 1 1 calc R . .
N100 N -1.0084(8) -0.3620(7) -0.7417(7) 0.136(3) Uiso 0.70 1 d PD C 1
O100 O -1.0325(7) -0.3484(7) -0.7868(6) 0.136(3) Uiso 0.70 1 d PD C 1
O110 O -1.0052(7) -0.3289(6) -0.7009(6) 0.136(3) Uiso 0.70 1 d PD C 1
O120 O -0.9764(7) -0.4023(6) -0.7377(6) 0.136(3) Uiso 0.70 1 d PD C 1
N200 N -0.9993(12) -0.3210(17) -0.6308(13) 0.142(7) Uiso 0.30 1 d PD D 2
O200 O -0.9640(12) -0.3020(16) -0.5965(14) 0.142(7) Uiso 0.30 1 d PD D 2
O210 O -0.9863(15) -0.3484(17) -0.6741(13) 0.142(7) Uiso 0.30 1 d PD D 2
O220 O -1.0459(11) -0.3328(16) -0.6074(14) 0.142(7) Uiso 0.30 1 d PD D 2

loop_
_atom_site_aniso_label
_atom_site_aniso_U_11
_atom_site_aniso_U_22
_atom_site_aniso_U_33
_atom_site_aniso_U_23
_atom_site_aniso_U_13
_atom_site_aniso_U_12
Yb1 0.04654(17) 0.04654(17) 0.04654(17) -0.00023(12) 0.00023(12) 0.00023(12)
O1 0.041(2) 0.049(2) 0.049(2) 0.000(2) 0.0025(19) -0.0030(19)
O2 0.050(2) 0.052(3) 0.050(3) -0.001(2) -0.002(2) -0.006(2)
N1 0.048(3) 0.059(3) 0.042(3) 0.001(2) 0.007(2) 0.004(3)
N2 0.044(2) 0.052(3) 0.047(3) -0.002(3) -0.003(2) -0.002(2)
N3 0.042(3) 0.038(3) 0.068(4) 0.004(2) -0.007(2) -0.003(2)
N4 0.068(4) 0.048(3) 0.057(3) 0.005(3) 0.007(3) 0.016(3)
N5 0.052(3) 0.067(4) 0.049(3) -0.007(3) 0.001(3) 0.005(3)
C1 0.044(2) 0.044(2) 0.044(2) 0.000(3) 0.000(3) 0.000(3)
C2 0.046(3) 0.044(3) 0.046(3) 0.002(3) 0.004(3) -0.005(2)
C3 0.044(3) 0.051(3) 0.048(4) -0.010(3) -0.008(3) 0.002(3)
C4 0.059(4) 0.044(3) 0.051(4) 0.002(3) -0.006(3) -0.003(3)
C5 0.062(4) 0.053(4) 0.049(4) 0.005(3) -0.005(3) -0.004(3)
C6 0.053(4) 0.062(4) 0.050(4) -0.002(3) 0.003(3) -0.006(3)
C7 0.046(3) 0.045(3) 0.048(3) 0.001(3) 0.002(3) -0.006(3)
C8 0.059(4) 0.069(5) 0.060(4) 0.012(4) 0.001(3) 0.006(4)
C16 0.047(3) 0.055(4) 0.049(3) -0.011(3) -0.008(3) -0.003(3)
C17 0.057(4) 0.049(3) 0.058(4) 0.000(3) 0.002(3) 0.001(3)
C18 0.045(3) 0.051(3) 0.051(4) -0.002(3) -0.001(3) 0.005(3)
C19 0.054(4) 0.069(5) 0.042(3) -0.006(3) 0.002(3) 0.003(3)
C20 0.087(6) 0.078(5) 0.052(4) 0.002(4) -0.012(4) 0.020(5)
C21 0.189(13) 0.093(7) 0.057(5) -0.011(5) -0.047(7) 0.053(8)
C22 0.107(7) 0.071(5) 0.062(5) 0.006(4) -0.013(5) 0.025(5)
C23 0.071(5) 0.057(4) 0.042(3) 0.000(3) 0.005(3) 0.004(4)
C24 0.056(4) 0.050(3) 0.047(3) 0.006(3) 0.009(3) 0.007(3)
C25 0.054(4) 0.049(4) 0.072(5) 0.012(3) 0.001(4) -0.005(3)
C26 0.048(4) 0.042(3) 0.069(4) 0.002(3) -0.003(3) -0.003(3)
C27 0.052(4) 0.043(3) 0.074(5) -0.002(3) -0.016(3) -0.002(3)
C28 0.069(5) 0.058(4) 0.090(6) -0.006(4) -0.032(5) -0.011(4)
C29 0.102(8) 0.081(6) 0.077(6) -0.017(5) -0.044(6) 0.002(6)
C30 0.151(11) 0.099(8) 0.056(5) -0.022(5) -0.041(6) -0.007(8)
C31 0.131(9) 0.078(6) 0.065(5) -0.002(5) -0.007(6) 0.019(6)
C32 0.072(5) 0.069(5) 0.054(4) -0.010(4) -0.009(4) 0.007(4)
C33 0.066(4) 0.046(3) 0.072(4) 0.009(4) 0.012(4) 0.009(3)
C34 0.076(5) 0.053(4) 0.128(9) 0.019(5) -0.011(6) -0.004(4)
C35 0.135(11) 0.049(5) 0.168(13) -0.012(7) -0.027(10) -0.004(6)
C36 0.120(9) 0.046(4) 0.125(9) 0.005(6) -0.009(8) 0.007(5)
C37 0.108(8) 0.092(7) 0.093(8) 0.038(6) 0.004(7) 0.033(7)
C38 0.080(5) 0.063(5) 0.069(5) 0.011(4) 0.002(4) 0.016(4)

loop_
_atom_type_symbol
_atom_type_description
_atom_type_scat_dispersion_real
_atom_type_scat_dispersion_imag
_atom_type_scat_source
C C 0.0033 0.0016 'International Tables Vol C Tables 4.2.6.8 and 6.1.1.4'
H H 0.0000 0.0000 'International Tables Vol C Tables 4.2.6.8 and 6.1.1.4'
N N 0.0061 0.0033 'International Tables Vol C Tables 4.2.6.8 and 6.1.1.4'
O O 0.0106 0.0060 'International Tables Vol C Tables 4.2.6.8 and 6.1.1.4'
Yb Yb -0.3850 5.5486 'International Tables Vol C Tables 4.2.6.8 and 6.1.1.4'

loop_
_geom_angle_atom_site_label_1
_geom_angle_atom_site_label_2
_geom_angle_atom_site_label_3
_geom_angle
_geom_angle_site_symmetry_1
_geom_angle_site_symmetry_3
O2 Yb1 O2 77.93(19) 7_344 10_453
O2 Yb1 O2 77.93(19) 7_344 .
O2 Yb1 O2 77.93(19) 10_453 .
O2 Yb1 N1 66.24(19) 7_344 7_344
O2 Yb1 N1 73.96(18) 10_453 7_344
O2 Yb1 N1 138.03(18) . 7_344
O2 Yb1 N1 138.03(18) 7_344 10_453
O2 Yb1 N1 66.24(19) 10_453 10_453
O2 Yb1 N1 73.96(18) . 10_453
N1 Yb1 N1 119.904(14) 7_344 10_453
O2 Yb1 N1 73.96(18) 7_344 .
O2 Yb1 N1 138.03(18) 10_453 .
O2 Yb1 N1 66.24(19) . .
N1 Yb1 N1 119.905(14) 7_344 .
N1 Yb1 N1 119.903(14) 10_453 .
O2 Yb1 N2 88.97(17) 7_344 .
O2 Yb1 N2 146.36(17) 10_453 .
O2 Yb1 N2 129.78(18) . .
N1 Yb1 N2 72.41(18) 7_344 .
N1 Yb1 N2 133.00(18) 10_453 .
N1 Yb1 N2 63.55(19) . .
O2 Yb1 N2 129.78(18) 7_344 7_344
O2 Yb1 N2 88.97(17) 10_453 7_344
O2 Yb1 N2 146.36(17) . 7_344
N1 Yb1 N2 63.54(19) 7_344 7_344
N1 Yb1 N2 72.41(18) 10_453 7_344
N1 Yb1 N2 133.00(18) . 7_344
N2 Yb1 N2 75.8(2) . 7_344
O2 Yb1 N2 146.36(17) 7_344 10_453
O2 Yb1 N2 129.78(18) 10_453 10_453
O2 Yb1 N2 88.97(18) . 10_453
N1 Yb1 N2 133.00(18) 7_344 10_453
N1 Yb1 N2 63.54(19) 10_453 10_453
N1 Yb1 N2 72.41(18) . 10_453
N2 Yb1 N2 75.8(2) . 10_453
N2 Yb1 N2 75.8(2) 7_344 10_453
O2 Yb1 C18 73.53(18) 7_344 .
O2 Yb1 C18 94.90(17) 10_453 .
O2 Yb1 C18 18.77(18) . .
N1 Yb1 C18 139.62(18) 7_344 .
N1 Yb1 C18 88.03(18) 10_453 .
N1 Yb1 C18 47.50(19) . .
N2 Yb1 C18 111.05(18) . .
N2 Yb1 C18 156.57(18) 7_344 .
N2 Yb1 C18 84.12(17) 10_453 .
O2 Yb1 C18 18.77(18) 7_344 7_344
O2 Yb1 C18 73.53(18) 10_453 7_344
O2 Yb1 C18 94.91(17) . 7_344
N1 Yb1 C18 47.50(19) 7_344 7_344
N1 Yb1 C18 139.62(18) 10_453 7_344
N1 Yb1 C18 88.03(18) . 7_344
N2 Yb1 C18 84.12(17) . 7_344
N2 Yb1 C18 111.04(18) 7_344 7_344
N2 Yb1 C18 156.57(18) 10_453 7_344
C18 Yb1 C18 92.17(17) . 7_344
O2 Yb1 C18 94.90(17) 7_344 10_453
O2 Yb1 C18 18.77(18) 10_453 10_453
O2 Yb1 C18 73.53(18) . 10_453
N1 Yb1 C18 88.03(18) 7_344 10_453
N1 Yb1 C18 47.50(19) 10_453 10_453
N1 Yb1 C18 139.62(18) . 10_453
N2 Yb1 C18 156.57(18) . 10_453
N2 Yb1 C18 84.12(17) 7_344 10_453
N2 Yb1 C18 111.04(18) 10_453 10_453
C18 Yb1 C18 92.17(17) . 10_453
C18 Yb1 C18 92.17(17) 7_344 10_453
C3 O1 C16 115.0(5) . .
C18 O2 Yb1 125.7(4) . .
C23 N1 C19 117.7(6) . .
C23 N1 Yb1 123.7(5) . .
C19 N1 Yb1 118.5(5) . .
C24 N2 N3 117.8(6) . .
C24 N2 Yb1 121.1(4) . .
N3 N2 Yb1 119.3(4) . .
C26 N3 N2 118.7(6) . .
C25 N4 C24 116.2(6) . .
C18 N5 C17 125.1(6) . .
C2 C1 C2 112.8(4) 10_453 7_344
C2 C1 C2 112.8(4) 10_453 .
C2 C1 C2 112.8(4) 7_344 .
C2 C1 H1A 105.9 10_453 .
C2 C1 H1A 105.9 7_344 .
C2 C1 H1A 105.9 . .
C3 C2 C7 120.0(6) . .
C3 C2 C1 119.1(6) . .
C7 C2 C1 120.8(6) . .
O1 C3 C2 118.9(6) . .
O1 C3 C4 122.4(6) . .
C2 C3 C4 118.7(6) . .
C5 C4 C3 118.8(7) . .
C5 C4 C8 118.4(6) . .
C3 C4 C8 122.8(6) . .
C4 C5 C6 124.8(7) . .
C4 C5 H5A 117.6 . .
C6 C5 H5A 117.6 . .
C7 C6 C5 114.5(7) . .
C7 C6 C12 121.4(7) . .
C5 C6 C12 124.1(7) . .
C6 C7 C2 122.7(7) . .
C6 C7 H7A 118.6 . .
C2 C7 H7A 118.6 . .
C11" C8 C10 80.8(12) . .
C11" C8 C9" 112.9(14) . .
C10 C8 C9" 113.2(18) . .
C11" C8 C10' 53.8(13) . .
C10 C8 C10' 28.0(11) . .
C9" C8 C10' 126.6(19) . .
C11" C8 C11' 57.8(14) . .
C10 C8 C11' 133.3(14) . .
C9" C8 C11' 70.4(16) . .
C10' C8 C11' 110.3(13) . .
C11" C8 C9' 133.5(16) . .
C10 C8 C9' 85.0(13) . .
C9" C8 C9' 37.0(16) . .
C10' C8 C9' 109.0(13) . .
C11' C8 C9' 107.1(12) . .
C11" C8 C9 116.9(18) . .
C10 C8 C9 108.8(12) . .
C9" C8 C9 6.0(18) . .
C10' C8 C9 124.5(19) . .
C11' C8 C9 76.3(14) . .
C9' C8 C9 31.0(13) . .
C11" C8 C11 28.4(10) . .
C10 C8 C11 109.3(11) . .
C9" C8 C11 100.9(15) . .
C10' C8 C11 82.0(13) . .
C11' C8 C11 33.1(12) . .
C9' C8 C11 134.9(14) . .
C9 C8 C11 106.5(12) . .
C11" C8 C4 114.9(11) . .
C10 C8 C4 111.7(10) . .
C9" C8 C4 117.6(16) . .
C10' C8 C4 113.5(13) . .
C11' C8 C4 105.3(13) . .
C9' C8 C4 111.5(13) . .
C9 C8 C4 117.4(15) . .
C11 C8 C4 102.6(10) . .
C11" C8 C10" 104.7(11) . .
C10 C8 C10" 23.8(10) . .
C9" C8 C10" 103.0(12) . .
C10' C8 C10" 51.4(13) . .
C11' C8 C10" 152.7(15) . .
C9' C8 C10" 68.3(14) . .
C9 C8 C10" 97.4(15) . .
C11 C8 C10" 133.1(12) . .
C4 C8 C10" 101.1(10) . .
C8 C9 H9A 109.5 . .
C8 C9 H9B 109.5 . .
H9A C9 H9B 109.5 . .
C8 C9 H9C 109.5 . .
H9A C9 H9C 109.5 . .
H9B C9 H9C 109.5 . .
C8 C10 H10A 109.5 . .
C8 C10 H10B 109.5 . .
H10A C10 H10B 109.5 . .
C8 C10 H10C 109.5 . .
H10A C10 H10C 109.5 . .
H10B C10 H10C 109.5 . .
C8 C11 H11A 109.5 . .
C8 C11 H11B 109.5 . .
H11A C11 H11B 109.5 . .
C8 C11 H11C 109.5 . .
H11A C11 H11C 109.5 . .
H11B C11 H11C 109.5 . .
C8 C9' H9'A 109.5 . .
C8 C9' H9'B 109.5 . .
H9'A C9' H9'B 109.5 . .
C8 C9' H9'C 109.5 . .
H9'A C9' H9'C 109.5 . .
H9'B C9' H9'C 109.5 . .
C8 C10' H10D 109.5 . .
C8 C10' H10E 109.5 . .
H10D C10' H10E 109.5 . .
C8 C10' H10F 109.5 . .
H10D C10' H10F 109.5 . .
H10E C10' H10F 109.5 . .
C8 C11' H11D 109.5 . .
C8 C11' H11E 109.5 . .
H11D C11' H11E 109.5 . .
C8 C11' H11F 109.5 . .
H11D C11' H11F 109.5 . .
H11E C11' H11F 109.5 . .
C8 C9" H9"A 109.5 . .
C8 C9" H9"B 109.5 . .
H9"A C9" H9"B 109.5 . .
C8 C9" H9"C 109.5 . .
H9"A C9" H9"C 109.5 . .
H9"B C9" H9"C 109.5 . .
C8 C10" H10G 109.5 . .
C8 C10" H10H 109.5 . .
H10G C10" H10H 109.5 . .
C8 C10" H10I 109.5 . .
H10G C10" H10I 109.5 . .
H10H C10" H10I 109.5 . .
C8 C11" H11G 109.5 . .
C8 C11" H11H 109.5 . .
H11G C11" H11H 109.5 . .
C8 C11" H11I 109.5 . .
H11G C11" H11I 109.5 . .
H11H C11" H11I 109.5 . .
C13 C12 C14' 115.2(16) . .
C13 C12 C6 109.5(11) . .
C14' C12 C6 110.9(12) . .
C13 C12 C15' 95.8(11) . .
C14' C12 C15' 113.0(11) . .
C6 C12 C15' 111.8(10) . .
C13 C12 C14 108.1(11) . .
C14' C12 C14 11.1(13) . .
C6 C12 C14 107.2(11) . .
C15' C12 C14 123.5(12) . .
C13 C12 C15 112.8(10) . .
C14' C12 C15 94.9(12) . .
C6 C12 C15 113.1(9) . .
C15' C12 C15 20.2(9) . .
C14 C12 C15 105.8(10) . .
C13 C12 C13' 11.7(12) . .
C14' C12 C13' 106.7(11) . .
C6 C12 C13' 107.1(12) . .
C15' C12 C13' 107.0(10) . .
C14 C12 C13' 98.6(14) . .
C15 C12 C13' 123.0(12) . .
C12 C13 H13A 109.5 . .
C12 C13 H13B 109.5 . .
H13A C13 H13B 109.5 . .
C12 C13 H13C 109.5 . .
H13A C13 H13C 109.5 . .
H13B C13 H13C 109.5 . .
C12 C14 H14A 109.5 . .
C12 C14 H14B 109.5 . .
H14A C14 H14B 109.5 . .
C12 C14 H14C 109.5 . .
H14A C14 H14C 109.5 . .
H14B C14 H14C 109.5 . .
C12 C15 H15A 109.5 . .
C12 C15 H15B 109.5 . .
H15A C15 H15B 109.5 . .
C12 C15 H15C 109.5 . .
H15A C15 H15C 109.5 . .
H15B C15 H15C 109.5 . .
C12 C13' H13D 109.5 . .
C12 C13' H13E 109.5 . .
H13D C13' H13E 109.5 . .
C12 C13' H13F 109.5 . .
H13D C13' H13F 109.5 . .
H13E C13' H13F 109.5 . .
C12 C14' H14D 109.5 . .
C12 C14' H14E 109.5 . .
H14D C14' H14E 109.5 . .
C12 C14' H14F 109.5 . .
H14D C14' H14F 109.5 . .
H14E C14' H14F 109.5 . .
C12 C15' H15D 109.5 . .
C12 C15' H15E 109.5 . .
H15D C15' H15E 109.5 . .
C12 C15' H15F 109.5 . .
H15D C15' H15F 109.5 . .
H15E C15' H15F 109.5 . .
O1 C16 C17 109.3(5) . .
O1 C16 H16A 109.8 . .
C17 C16 H16A 109.8 . .
O1 C16 H16B 109.8 . .
C17 C16 H16B 109.8 . .
H16A C16 H16B 108.3 . .
N5 C17 C16 110.7(6) . .
N5 C17 H17A 109.5 . .
C16 C17 H17A 109.5 . .
N5 C17 H17B 109.5 . .
C16 C17 H17B 109.5 . .
H17A C17 H17B 108.1 . .
O2 C18 N5 123.7(6) . .
O2 C18 C19 117.3(6) . .
N5 C18 C19 118.9(6) . .
O2 C18 Yb1 35.5(3) . .
N5 C18 Yb1 158.0(5) . .
C19 C18 Yb1 82.0(4) . .
N1 C19 C20 123.7(7) . .
N1 C19 C18 111.8(6) . .
C20 C19 C18 124.4(7) . .
C21 C20 C19 115.9(8) . .
C21 C20 H20A 122.1 . .
C19 C20 H20A 122.1 . .
C20 C21 C22 121.7(9) . .
C20 C21 H21A 119.2 . .
C22 C21 H21A 119.2 . .
C21 C22 C23 118.2(8) . .
C21 C22 H22A 120.9 . .
C23 C22 H22A 120.9 . .
N1 C23 C22 122.6(7) . .
N1 C23 C24 115.1(6) . .
C22 C23 C24 122.3(7) . .
N2 C24 N4 125.4(7) . .
N2 C24 C23 116.4(6) . .
N4 C24 C23 118.1(6) . .
N4 C25 C26 118.8(6) . .
N4 C25 C33 117.4(7) . .
C26 C25 C33 123.7(7) . .
N3 C26 C25 120.0(7) . .
N3 C26 C27 116.5(7) . .
C25 C26 C27 123.4(6) . .
C32 C27 C28 122.0(8) . .
C32 C27 C26 118.5(6) . .
C28 C27 C26 119.2(7) . .
C29 C28 C27 117.7(9) . .
C29 C28 H28A 121.1 . .
C27 C28 H28A 121.1 . .
C30 C29 C28 124.7(9) . .
C30 C29 H29A 117.7 . .
C28 C29 H29A 117.7 . .
C29 C30 C31 116.8(9) . .
C29 C30 H30A 121.6 . .
C31 C30 H30A 121.6 . .
C32 C31 C30 120.7(11) . .
C32 C31 H31A 119.7 . .
C30 C31 H31A 119.7 . .
C27 C32 C31 117.7(9) . .
C27 C32 H32A 121.1 . .
C31 C32 H32A 121.1 . .
C38 C33 C34 120.5(8) . .
C38 C33 C25 118.4(8) . .
C34 C33 C25 121.1(7) . .
C35 C34 C33 116.1(11) . .
C35 C34 H34A 121.9 . .
C33 C34 H34A 121.9 . .
C36 C35 C34 126.1(12) . .
C36 C35 H35A 117.0 . .
C34 C35 H35A 117.0 . .
C37 C36 C35 118.2(10) . .
C37 C36 H36A 120.9 . .
C35 C36 H36A 120.9 . .
C36 C37 C38 119.6(10) . .
C36 C37 H37A 120.2 . .
C38 C37 H37A 120.2 . .
C33 C38 C37 119.3(10) . .
C33 C38 H38A 120.3 . .
C37 C38 H38A 120.3 . .
O120 N100 O110 113.0(14) . .
O120 N100 O100 123.3(15) . .
O110 N100 O100 121.9(15) . .
O200 N200 O210 124(2) . .
O200 N200 O220 112.3(19) . .
O210 N200 O220 117(2) . .

loop_
_geom_bond_atom_site_label_1
_geom_bond_atom_site_label_2
_geom_bond_distance
_geom_bond_site_symmetry_2
Yb1 O2 2.279(5) 7_344
Yb1 O2 2.279(5) 10_453
Yb1 O2 2.279(5) .
Yb1 N1 2.472(6) 7_344
Yb1 N1 2.472(6) 10_453
Yb1 N1 2.472(6) .
Yb1 N2 2.521(6) .
Yb1 N2 2.521(6) 7_344
Yb1 N2 2.521(6) 10_453
Yb1 C18 3.186(7) .
Yb1 C18 3.186(7) 7_344
Yb1 C18 3.186(7) 10_453
O1 C3 1.370(8) .
O1 C16 1.424(8) .
O2 C18 1.263(8) .
N1 C23 1.323(10) .
N1 C19 1.346(9) .
N2 C24 1.323(9) .
N2 N3 1.346(8) .
N3 C26 1.328(9) .
N4 C25 1.320(10) .
N4 C24 1.339(9) .
N5 C18 1.299(9) .
N5 C17 1.469(9) .
C1 C2 1.535(7) 10_453
C1 C2 1.535(7) 7_344
C1 C2 1.535(7) .
C1 H1A 1.0000 .
C2 C3 1.390(9) .
C2 C7 1.396(9) .
C3 C4 1.423(10) .
C4 C5 1.336(11) .
C4 C8 1.582(10) .
C5 C6 1.432(11) .
C5 H5A 0.9500 .
C6 C7 1.386(10) .
C6 C12 1.521(11) .
C7 H7A 0.9500 .
C8 C11" 1.528(15) .
C8 C10 1.544(14) .
C8 C9" 1.544(16) .
C8 C10' 1.547(15) .
C8 C11' 1.550(16) .
C8 C9' 1.556(16) .
C8 C9 1.558(15) .
C8 C11 1.580(14) .
C8 C10" 1.626(15) .
C9 H9A 0.9800 .
C9 H9B 0.9800 .
C9 H9C 0.9800 .
C10 H10A 0.9800 .
C10 H10B 0.9800 .
C10 H10C 0.9800 .
C11 H11A 0.9800 .
C11 H11B 0.9800 .
C11 H11C 0.9800 .
C9' H9'A 0.9800 .
C9' H9'B 0.9800 .
C9' H9'C 0.9800 .
C10' H10D 0.9800 .
C10' H10E 0.9800 .
C10' H10F 0.9800 .
C11' H11D 0.9800 .
C11' H11E 0.9800 .
C11' H11F 0.9800 .
C9" H9"A 0.9800 .
C9" H9"B 0.9800 .
C9" H9"C 0.9800 .
C10" H10G 0.9800 .
C10" H10H 0.9800 .
C10" H10I 0.9800 .
C11" H11G 0.9800 .
C11" H11H 0.9800 .
C11" H11I 0.9800 .
C12 C13 1.504(14) .
C12 C14' 1.513(15) .
C12 C15' 1.541(14) .
C12 C14 1.574(14) .
C12 C15 1.586(13) .
C12 C13' 1.593(15) .
C13 H13A 0.9800 .
C13 H13B 0.9800 .
C13 H13C 0.9800 .
C14 H14A 0.9800 .
C14 H14B 0.9800 .
C14 H14C 0.9800 .
C15 H15A 0.9800 .
C15 H15B 0.9800 .
C15 H15C 0.9800 .
C13' H13D 0.9800 .
C13' H13E 0.9800 .
C13' H13F 0.9800 .
C14' H14D 0.9800 .
C14' H14E 0.9800 .
C14' H14F 0.9800 .
C15' H15D 0.9800 .
C15' H15E 0.9800 .
C15' H15F 0.9800 .
C16 C17 1.486(10) .
C16 H16A 0.9900 .
C16 H16B 0.9900 .
C17 H17A 0.9900 .
C17 H17B 0.9900 .
C18 C19 1.514(11) .
C19 C20 1.402(11) .
C20 C21 1.360(14) .
C20 H20A 0.9500 .
C21 C22 1.367(14) .
C21 H21A 0.9500 .
C22 C23 1.387(11) .
C22 H22A 0.9500 .
C23 C24 1.478(10) .
C25 C26 1.423(11) .
C25 C33 1.495(10) .
C26 C27 1.509(11) .
C27 C32 1.383(12) .
C27 C28 1.397(11) .
C28 C29 1.364(14) .
C28 H28A 0.9500 .
C29 C30 1.339(16) .
C29 H29A 0.9500 .
C30 C31 1.449(16) .
C30 H30A 0.9500 .
C31 C32 1.398(13) .
C31 H31A 0.9500 .
C32 H32A 0.9500 .
C33 C38 1.370(12) .
C33 C34 1.396(13) .
C34 C35 1.352(14) .
C34 H34A 0.9500 .
C35 C36 1.348(18) .
C35 H35A 0.9500 .
C36 C37 1.342(17) .
C36 H36A 0.9500 .
C37 C38 1.429(14) .
C37 H37A 0.9500 .
C38 H38A 0.9500 .
N100 O120 1.228(14) .
N100 O110 1.251(13) .
N100 O100 1.255(13) .
N200 O200 1.254(15) .
N200 O210 1.256(15) .
N200 O220 1.271(18) .
